data_1530417
loop_
_publ_author_name
'Meyer, G.'
'Dietzel, E.'

_publ_section_title
;
 Zur Struktursystematik der Elpasolith-Familie (I). Neue Chloride A(I)2
 B(I) M(III) Cl6 (A(I) = Rb, Tl, In, K, B(I) = Li, Ag, Na)
;
_journal_name_full 'Revue de Chimie Minerale'
_journal_page_first 189
_journal_page_last 202
_journal_volume 16
_journal_year 1979
_chemical_formula_sum 'Cl6 Na Rb2 Tm'
_chemical_name_systematic 'Rb2 Na Tm Cl6'
_space_group_IT_number 125
_symmetry_space_group_name_Hall 'P 4 2 -1ab'
_symmetry_space_group_name_H-M 'P 4/n b m :1'
_cell_angle_alpha 90
_cell_angle_beta 90
_cell_angle_gamma 90
_cell_formula_units_Z 4
_cell_length_a 10.53
_cell_length_b 10.53
_cell_length_c 10.599
_cell_volume 1175.227
_citation_journal_id_ASTM RVCMA8
_cod_data_source_file Meyer_RVCMA8_1979_431.cif
_cod_data_source_block Cl6Na1Rb2Tm1
_cod_original_sg_symbol_Hall '-P 4a 2b (x-1/4,y-1/4,z)'
_cod_original_formula_sum 'Cl6 Na1 Rb2 Tm1'
_cod_database_code 1530417

loop_
_symmetry_equiv_pos_as_xyz
x,y,z
-y,x,z
-x,-y,z
y,-x,z
x,-y,-z
y,x,-z
-x,y,-z
-y,-x,-z
-x+1/2,-y+1/2,-z
y+1/2,-x+1/2,-z
x+1/2,y+1/2,-z
-y+1/2,x+1/2,-z
-x+1/2,y+1/2,z
-y+1/2,-x+1/2,z
x+1/2,-y+1/2,z
y+1/2,x+1/2,z

loop_
_atom_site_label
_atom_site_type_symbol
_atom_site_fract_x
_atom_site_fract_y
_atom_site_fract_z
_atom_site_occupancy
_atom_site_U_iso_or_equiv
Na2 Na+1 0.5 0 0 1 0.0
Cl2 Cl-1 0.247 0 0 1 0.0
Cl3 Cl-1 0 0.5 0.253 1 0.0
Rb1 Rb+1 0.249 0.251 0.249 1 0.0
Tm1 Tm+3 0 0 0 1 0.0
Na1 Na+1 0.5 0.5 0.5 1 0.0
Cl1 Cl-1 0 0 0.245 1 0.0
Tm2 Tm+3 0 0.5 0.5 1 0.0
Cl4 Cl-1 0.255 0 0.5 1 0.0
